data_7051297
_journal_name_full 'New Journal of Chemistry'
_journal_paper_doi 10.1039/b001843k
_journal_year 2000
_chemical_formula_moiety 'C6 H8 N2'
_chemical_formula_sum 'C6 H8 N2'
_chemical_formula_weight 108.14
_chemical_name_common 2,3-Dimethylpyrazine
_space_group_IT_number 14
_symmetry_cell_setting monoclinic
_symmetry_space_group_name_Hall '-P 2ybc'
_symmetry_space_group_name_H-M 'P 1 21/c 1'
_cell_angle_alpha 90.00
_cell_angle_beta 108.613(14)
_cell_angle_gamma 90.00
_cell_formula_units_Z 4
_cell_length_a 7.8108(14)
_cell_length_b 6.5509(14)
_cell_length_c 12.164(3)
_cell_measurement_temperature 183(2)
_cell_volume 589.9(2)
_diffrn_ambient_temperature 183(2)
_exptl_crystal_density_diffrn 1.218
_cod_original_sg_symbol_H-M 'P 21/c'
_cod_database_code 7051297

loop_
_symmetry_equiv_pos_as_xyz
'x, y, z'
'-x, y+1/2, -z+1/2'
'-x, -y, -z'
'x, -y-1/2, z-1/2'

loop_
_atom_site_label
_atom_site_type_symbol
_atom_site_fract_x
_atom_site_fract_y
_atom_site_fract_z
_atom_site_U_iso_or_equiv
_atom_site_adp_type
_atom_site_occupancy
_atom_site_calc_flag
_atom_site_refinement_flags
_atom_site_disorder_assembly
_atom_site_disorder_group
N1 N 0.19000(11) 0.03391(13) 0.36314(6) 0.0320(2) Uani 1 d . . .
C2 C 0.26837(11) 0.07695(13) 0.47546(7) 0.0266(2) Uani 1 d . . .
C3 C 0.25654(12) -0.05902(14) 0.56302(8) 0.0277(2) Uani 1 d . . .
N4 N 0.16210(11) -0.23267(13) 0.53665(7) 0.0342(2) Uani 1 d . . .
C5 C 0.08127(14) -0.27169(15) 0.42342(9) 0.0361(2) Uani 1 d . . .
H5 H 0.0106 -0.3937 0.4013 0.043 Uiso 1 d R . .
C6 C 0.09689(13) -0.14168(16) 0.33803(8) 0.0351(2) Uani 1 d . . .
H6 H 0.0401 -0.1774 0.2590 0.042 Uiso 1 calc R . .
C7 C 0.36865(14) 0.27525(15) 0.50484(9) 0.0353(2) Uani 1 d . . .
H7A H 0.3693 0.3434 0.4333 0.053 Uiso 1 d R . .
H7B H 0.4932 0.2488 0.5537 0.053 Uiso 1 d R . .
H7C H 0.3089 0.3631 0.5467 0.053 Uiso 1 d R . .
C8 C 0.35169(14) -0.01445(18) 0.68875(8) 0.0383(3) Uani 1 d . . .
H8A H 0.3216 -0.1201 0.7366 0.057 Uiso 1 d R . .
H8B H 0.3131 0.1190 0.7086 0.057 Uiso 1 d R . .
H8C H 0.4825 -0.0131 0.7032 0.057 Uiso 1 d R . .

loop_
_atom_site_aniso_label
_atom_site_aniso_U_11
_atom_site_aniso_U_22
_atom_site_aniso_U_33
_atom_site_aniso_U_23
_atom_site_aniso_U_13
_atom_site_aniso_U_12
N1 0.0354(4) 0.0331(4) 0.0245(4) 0.0009(3) 0.0053(3) 0.0056(3)
C2 0.0270(4) 0.0260(4) 0.0251(4) 0.0013(3) 0.0061(3) 0.0055(3)
C3 0.0268(4) 0.0298(4) 0.0259(4) 0.0020(3) 0.0074(3) 0.0050(3)
N4 0.0350(4) 0.0314(4) 0.0370(4) 0.0027(3) 0.0124(3) 0.0013(3)
C5 0.0336(5) 0.0311(5) 0.0421(5) -0.0070(4) 0.0099(4) -0.0017(4)
C6 0.0340(5) 0.0371(5) 0.0301(4) -0.0067(4) 0.0044(3) 0.0038(4)
C7 0.0416(5) 0.0283(4) 0.0334(5) 0.0006(3) 0.0084(4) -0.0009(4)
C8 0.0391(5) 0.0485(6) 0.0239(4) 0.0046(4) 0.0055(3) -0.0002(4)

loop_
_geom_bond_atom_site_label_1
_geom_bond_atom_site_label_2
_geom_bond_distance
_geom_bond_site_symmetry_2
_geom_bond_publ_flag
N1 C2 1.3369(11) . ?
N1 C6 1.3429(13) . ?
C2 C3 1.4139(12) . ?
C2 C7 1.5000(13) . ?
C3 N4 1.3380(12) . ?
C3 C8 1.5003(13) . ?
N4 C5 1.3439(13) . ?
C5 C6 1.3784(15) . ?
C5 H5 0.9600 . ?
C6 H6 0.9500 . ?
C7 H7A 0.9800 . ?
C7 H7B 0.9800 . ?
C7 H7C 0.9799 . ?
C8 H8A 0.9800 . ?
C8 H8B 0.9800 . ?
C8 H8C 0.9800 . ?

loop_
_cod_related_entry_id
_cod_related_entry_database
_cod_related_entry_code
1 ChemSpider 20843
